data_2209237
loop_
_publ_author_name
'Yue-Qin Yu'
'Cai-Feng Ding'
'Mei-Ling Zhang'
'Xue-Mei Li'
'Shu-Sheng Zhang'

_publ_section_title
;
 2,9-Dimethyl-1,10-phenanthrolinium nitrate
;
_journal_coeditor_code KP2019
_journal_issue 6
_journal_name_full 'Acta Crystallographica Section E'
_journal_page_first o2187
_journal_page_last o2189
_journal_paper_doi 10.1107/S1600536806016199
_journal_volume 62
_journal_year 2006
_chemical_formula_iupac 'C14 H13 N2 +, N O3 -'
_chemical_formula_moiety 'C14 H13 N2 +, N O3 -'
_chemical_formula_sum 'C14 H13 N3 O3'
_chemical_formula_weight 271.27
_chemical_name_systematic
;
2,9-Dimethyl-1,10-phenanthrolinium nitrate
;
_space_group_IT_number 2
_symmetry_cell_setting triclinic
_symmetry_space_group_name_Hall '-P 1'
_symmetry_space_group_name_H-M 'P -1'
_atom_sites_solution_hydrogens geom
_atom_sites_solution_primary direct
_atom_sites_solution_secondary difmap
_audit_creation_method SHELXL-97
_cell_angle_alpha 64.443(2)
_cell_angle_beta 86.796(2)
_cell_angle_gamma 87.896(2)
_cell_formula_units_Z 2
_cell_length_a 6.8971(10)
_cell_length_b 9.8366(14)
_cell_length_c 10.1800(14)
_cell_measurement_reflns_used 1328
_cell_measurement_temperature 293(2)
_cell_measurement_theta_max 25.8
_cell_measurement_theta_min 2.4
_cell_volume 622.04(15)
_computing_cell_refinement 'SAINT (Siemens, 1996)'
_computing_data_collection 'SMART (Siemens, 1996)'
_computing_data_reduction SAINT
_computing_molecular_graphics SHELXTL
_computing_publication_material
;
SHELXTL, PARST (Nardelli, 1995) and PLATON (Spek, 2003)
;
_computing_structure_refinement SHELXTL
_computing_structure_solution 'SHELXTL (Sheldrick, 1997)'
_diffrn_ambient_temperature 293(2)
_diffrn_detector_area_resol_mean 8.33
_diffrn_measured_fraction_theta_full 0.975
_diffrn_measured_fraction_theta_max 0.975
_diffrn_measurement_device_type
;
Siemens SMART 1000 CCD area-detector
;
_diffrn_measurement_method \w
_diffrn_radiation_monochromator graphite
_diffrn_radiation_source 'fine-focus sealed tube'
_diffrn_radiation_type MoK\a
_diffrn_radiation_wavelength 0.71073
_diffrn_reflns_av_R_equivalents 0.0105
_diffrn_reflns_av_sigmaI/netI 0.0205
_diffrn_reflns_limit_h_max 8
_diffrn_reflns_limit_h_min -8
_diffrn_reflns_limit_k_max 12
_diffrn_reflns_limit_k_min -11
_diffrn_reflns_limit_l_max 12
_diffrn_reflns_limit_l_min -9
_diffrn_reflns_number 3616
_diffrn_reflns_theta_full 26.03
_diffrn_reflns_theta_max 26.03
_diffrn_reflns_theta_min 2.22
_diffrn_standards_number 0
_exptl_absorpt_coefficient_mu 0.105
_exptl_absorpt_correction_T_max 0.9906
_exptl_absorpt_correction_T_min 0.9603
_exptl_absorpt_correction_type multi-scan
_exptl_absorpt_process_details '(SADABS; Sheldrick, 1996)'
_exptl_crystal_colour 'pale yellow'
_exptl_crystal_density_diffrn 1.448
_exptl_crystal_density_method 'not measured'
_exptl_crystal_description plate
_exptl_crystal_F_000 284
_exptl_crystal_size_max 0.39
_exptl_crystal_size_mid 0.29
_exptl_crystal_size_min 0.09
_refine_diff_density_max 0.173
_refine_diff_density_min -0.232
_refine_ls_extinction_method none
_refine_ls_goodness_of_fit_ref 1.019
_refine_ls_hydrogen_treatment refall
_refine_ls_matrix_type full
_refine_ls_number_parameters 233
_refine_ls_number_reflns 2396
_refine_ls_number_restraints 0
_refine_ls_restrained_S_all 1.019
_refine_ls_R_factor_all 0.0573
_refine_ls_R_factor_gt 0.0448
_refine_ls_shift/su_max 0.000
_refine_ls_shift/su_mean 0.000
_refine_ls_structure_factor_coef Fsqd
_refine_ls_weighting_details 'calc w=1/[\s^2^(Fo^2^)+(0.0703P)^2^+0.0925P] where P=(Fo^2^+2Fc^2^)/3'
_refine_ls_weighting_scheme calc
_refine_ls_wR_factor_gt 0.1158
_refine_ls_wR_factor_ref 0.1269
_reflns_number_gt 1870
_reflns_number_total 2396
_reflns_threshold_expression I>2\s(I)
_cod_data_source_file kp2019.cif
_cod_data_source_block I
_cod_depositor_comments
;
The following automatic conversions were performed:
'_symmetry_cell_setting' value 'Triclinic' changed to 'triclinic'
according to '/home/saulius/struct/CIF-dictionaries/cif_core.dic'
dictionary named 'cif_core.dic' version 2.4.1 from 2010-06-29.

Automatic conversion script
Id: cif_fix_enum 1527 2010-12-29 10:47:43Z saulius 

The following automatic conversions were performed:

'_symmetry_cell_setting' value 'Triclinic' changed to 'triclinic'
according to /home/saulius/struct/CIF-dictionaries/cif_core.dic
dictionary named 'cif_core.dic' version 2.4.1 from 2010-06-29.

Automatic conversion script
Id: cif_fix_values 1715 2011-07-08 13:25:40Z adriana 
;
_cod_original_sg_symbol_H-M P-1
_cod_database_code 2209237
_cod_database_fobs_code 2209237

loop_
_symmetry_equiv_pos_as_xyz
'x, y, z'
'-x, -y, -z'

loop_
_atom_site_type_symbol
_atom_site_label
_atom_site_fract_x
_atom_site_fract_y
_atom_site_fract_z
_atom_site_U_iso_or_equiv
_atom_site_adp_type
_atom_site_calc_flag
_atom_site_occupancy
O O1 0.3978(2) 0.15715(18) 0.30079(19) 0.0818(5) Uani d 1
O O2 0.2283(3) 0.20327(16) 0.11479(14) 0.0748(5) Uani d 1
O O3 0.1038(2) 0.23548(15) 0.29714(15) 0.0620(4) Uani d 1
N N1 0.26108(18) 0.54812(14) 0.24159(13) 0.0363(3) Uani d 1
N N2 0.20949(18) 0.32448(14) 0.51710(14) 0.0347(3) Uani d 1
N N3 0.2446(2) 0.19900(15) 0.23652(16) 0.0471(4) Uani d 1
C C1 0.2657(4) 0.6152(3) -0.0164(2) 0.0546(5) Uani d 1
C C2 0.2827(2) 0.65645(18) 0.10747(17) 0.0395(4) Uani d 1
C C3 0.3178(3) 0.8069(2) 0.0816(2) 0.0466(4) Uani d 1
C C4 0.3276(2) 0.8451(2) 0.1939(2) 0.0458(4) Uani d 1
C C5 0.3029(2) 0.73240(18) 0.33830(18) 0.0378(4) Uani d 1
C C6 0.3104(2) 0.7606(2) 0.4643(2) 0.0448(4) Uani d 1
C C7 0.2833(2) 0.6488(2) 0.5989(2) 0.0445(4) Uani d 1
C C8 0.2471(2) 0.49813(18) 0.62129(17) 0.0373(4) Uani d 1
C C9 0.2171(2) 0.3772(2) 0.75899(18) 0.0443(4) Uani d 1
C C10 0.1880(2) 0.2356(2) 0.77153(18) 0.0448(4) Uani d 1
C C11 0.1851(2) 0.20789(18) 0.64803(17) 0.0401(4) Uani d 1
C C12 0.2421(2) 0.46769(16) 0.49858(16) 0.0325(3) Uani d 1
C C13 0.2695(2) 0.58573(16) 0.35403(16) 0.0329(3) Uani d 1
C C14 0.1591(4) 0.0562(2) 0.6545(2) 0.0550(5) Uani d 1
H H4 0.351(2) 0.947(2) 0.1726(19) 0.048(5) Uiso d 1
H H10 0.167(3) 0.153(2) 0.863(2) 0.058(5) Uiso d 1
H H1N2 0.204(3) 0.309(2) 0.436(2) 0.056(5) Uiso d 1
H H3 0.339(3) 0.881(2) -0.014(2) 0.059(5) Uiso d 1
H H6 0.337(3) 0.863(2) 0.451(2) 0.059(5) Uiso d 1
H H9 0.215(3) 0.395(2) 0.847(2) 0.056(5) Uiso d 1
H H14B 0.101(4) 0.057(3) 0.573(3) 0.093(8) Uiso d 1
H H7 0.285(3) 0.668(2) 0.679(2) 0.069(6) Uiso d 1
H H14A 0.083(4) -0.006(3) 0.738(3) 0.088(8) Uiso d 1
H H1A 0.156(4) 0.660(3) -0.068(3) 0.090(8) Uiso d 1
H H1C 0.245(3) 0.506(3) 0.017(3) 0.080(7) Uiso d 1
H H14C 0.274(4) 0.003(3) 0.665(3) 0.088(8) Uiso d 1
H H1B 0.367(4) 0.651(3) -0.083(3) 0.094(8) Uiso d 1

loop_
_atom_site_aniso_label
_atom_site_aniso_U_11
_atom_site_aniso_U_22
_atom_site_aniso_U_33
_atom_site_aniso_U_12
_atom_site_aniso_U_13
_atom_site_aniso_U_23
O1 0.0629(10) 0.0824(11) 0.0903(12) 0.0023(8) -0.0171(8) -0.0264(9)
O2 0.1237(13) 0.0645(9) 0.0416(8) 0.0040(8) -0.0002(8) -0.0286(7)
O3 0.0630(9) 0.0703(9) 0.0652(9) -0.0060(7) 0.0093(7) -0.0420(7)
N1 0.0404(7) 0.0402(7) 0.0296(7) 0.0013(5) -0.0023(5) -0.0163(6)
N2 0.0351(7) 0.0398(7) 0.0300(7) 0.0001(5) -0.0013(5) -0.0159(6)
N3 0.0621(10) 0.0341(7) 0.0429(8) -0.0084(6) 0.0031(7) -0.0145(6)
C1 0.0722(14) 0.0588(12) 0.0317(10) -0.0020(11) -0.0041(10) -0.0182(9)
C2 0.0393(9) 0.0441(9) 0.0322(8) 0.0031(7) -0.0010(6) -0.0139(7)
C3 0.0496(10) 0.0426(9) 0.0365(9) 0.0001(7) 0.0009(7) -0.0071(8)
C4 0.0456(10) 0.0364(9) 0.0514(11) -0.0009(7) 0.0008(7) -0.0154(8)
C5 0.0321(8) 0.0406(8) 0.0428(9) 0.0010(6) -0.0003(6) -0.0203(7)
C6 0.0433(9) 0.0469(10) 0.0548(11) -0.0009(7) -0.0026(7) -0.0319(9)
C7 0.0434(9) 0.0590(11) 0.0452(10) 0.0013(8) -0.0037(7) -0.0357(9)
C8 0.0296(8) 0.0530(9) 0.0346(8) 0.0022(6) -0.0023(6) -0.0240(7)
C9 0.0391(9) 0.0644(11) 0.0319(9) 0.0022(7) -0.0018(7) -0.0232(8)
C10 0.0408(9) 0.0550(11) 0.0300(9) 0.0012(7) -0.0012(7) -0.0103(8)
C11 0.0344(8) 0.0440(9) 0.0358(8) 0.0005(6) -0.0018(6) -0.0116(7)
C12 0.0280(8) 0.0390(8) 0.0330(8) 0.0018(6) -0.0025(6) -0.0179(7)
C13 0.0290(8) 0.0385(8) 0.0326(8) 0.0017(6) -0.0013(6) -0.0167(7)
C14 0.0659(13) 0.0421(10) 0.0498(12) -0.0034(9) -0.0027(10) -0.0129(9)

loop_
_atom_type_symbol
_atom_type_description
_atom_type_scat_dispersion_real
_atom_type_scat_dispersion_imag
_atom_type_scat_source
C C 0.0033 0.0016 'International Tables Vol C Tables 4.2.6.8 and 6.1.1.4'
H H 0.0000 0.0000 'International Tables Vol C Tables 4.2.6.8 and 6.1.1.4'
N N 0.0061 0.0033 'International Tables Vol C Tables 4.2.6.8 and 6.1.1.4'
O O 0.0106 0.0060 'International Tables Vol C Tables 4.2.6.8 and 6.1.1.4'

loop_
_geom_angle_atom_site_label_1
_geom_angle_atom_site_label_2
_geom_angle_atom_site_label_3
_geom_angle
C2 N1 C13 118.07(13)
C11 N2 C12 123.27(14)
C11 N2 H1N2 119.2(12)
C12 N2 H1N2 117.6(12)
O2 N3 O1 121.19(18)
O2 N3 O3 119.70(16)
O1 N3 O3 119.11(16)
C2 C1 H1A 110.7(16)
C2 C1 H1C 112.2(14)
H1A C1 H1C 104(2)
C2 C1 H1B 111.8(17)
H1A C1 H1B 105(2)
H1C C1 H1B 113(2)
N1 C2 C3 121.42(15)
N1 C2 C1 117.80(15)
C3 C2 C1 120.78(15)
C4 C3 C2 120.76(16)
C4 C3 H3 119.0(12)
C2 C3 H3 120.2(12)
C3 C4 C5 119.22(16)
C3 C4 H4 118.6(11)
C5 C4 H4 122.2(11)
C13 C5 C4 116.23(15)
C13 C5 C6 120.07(15)
C4 C5 C6 123.70(15)
C7 C6 C5 120.82(16)
C7 C6 H6 120.7(11)
C5 C6 H6 118.5(12)
C6 C7 C8 121.51(16)
C6 C7 H7 120.5(13)
C8 C7 H7 118.0(13)
C9 C8 C12 117.52(15)
C9 C8 C7 123.99(15)
C12 C8 C7 118.49(15)
C10 C9 C8 120.49(16)
C10 C9 H9 119.7(11)
C8 C9 H9 119.8(11)
C9 C10 C11 120.96(16)
C9 C10 H10 121.6(12)
C11 C10 H10 117.4(12)
N2 C11 C10 118.11(15)
N2 C11 C14 118.33(16)
C10 C11 C14 123.55(16)
N2 C12 C8 119.62(14)
N2 C12 C13 119.56(13)
C8 C12 C13 120.82(14)
N1 C13 C5 124.29(14)
N1 C13 C12 117.43(13)
C5 C13 C12 118.28(14)
C11 C14 H14B 114.4(16)
C11 C14 H14A 111.8(15)
H14B C14 H14A 107(2)
C11 C14 H14C 112.4(16)
H14B C14 H14C 107(2)
H14A C14 H14C 103(2)

loop_
_geom_bond_atom_site_label_1
_geom_bond_atom_site_label_2
_geom_bond_distance
_geom_bond_publ_flag
O1 N3 1.236(2) yes
O2 N3 1.2330(19) yes
O3 N3 1.2455(19) yes
N1 C2 1.325(2) ?
N1 C13 1.3509(19) ?
N2 C11 1.338(2) ?
N2 C12 1.364(2) ?
N2 H1N2 0.90(2) ?
C1 C2 1.493(2) yes
C1 H1A 0.93(3) ?
C1 H1C 0.99(3) ?
C1 H1B 0.91(3) ?
C2 C3 1.414(2) ?
C3 C4 1.354(3) ?
C3 H3 0.94(2) ?
C4 C5 1.414(2) ?
C4 H4 0.950(19) ?
C5 C13 1.408(2) ?
C5 C6 1.429(2) ?
C6 C7 1.345(3) ?
C6 H6 0.98(2) ?
C7 C8 1.428(2) ?
C7 H7 0.91(2) ?
C8 C9 1.403(2) ?
C8 C12 1.407(2) ?
C9 C10 1.364(3) ?
C9 H9 0.99(2) ?
C10 C11 1.398(2) ?
C10 H10 0.94(2) ?
C11 C14 1.483(3) yes
C12 C13 1.435(2) ?
C14 H14B 0.94(3) ?
C14 H14A 0.95(3) ?
C14 H14C 0.92(3) ?

loop_
_geom_hbond_atom_site_label_D
_geom_hbond_atom_site_label_H
_geom_hbond_atom_site_label_A
_geom_hbond_site_symmetry_A
_geom_hbond_distance_DH
_geom_hbond_distance_HA
_geom_hbond_distance_DA
_geom_hbond_angle_DHA
_geom_hbond_publ_flag
N2 H1N2 O3 1_555 0.90(2) 2.01(2) 2.869(2) 159(2) yes
N2 H1N2 N1 1_555 0.90(2) 2.36(2) 2.730(2) 104(2) yes
C4 H4 O2 1_565 0.95(2) 2.46(2) 3.312(3) 150(2) yes
C9 H9 O2 1_556 0.98(2) 2.56(2) 3.275(2) 129(2) yes
C14 H14B O3 1_555 0.94(3) 2.59(3) 3.326(2) 136(2) yes

loop_
_geom_torsion_atom_site_label_1
_geom_torsion_atom_site_label_2
_geom_torsion_atom_site_label_3
_geom_torsion_atom_site_label_4
_geom_torsion
C13 N1 C2 C3 1.4(2)
C13 N1 C2 C1 -177.71(16)
N1 C2 C3 C4 -1.0(3)
C1 C2 C3 C4 178.09(17)
C2 C3 C4 C5 0.2(3)
C3 C4 C5 C13 0.1(2)
C3 C4 C5 C6 -179.96(15)
C13 C5 C6 C7 -0.9(2)
C4 C5 C6 C7 179.15(15)
C5 C6 C7 C8 0.4(3)
C6 C7 C8 C9 -179.76(15)
C6 C7 C8 C12 0.6(2)
C12 C8 C9 C10 1.2(2)
C7 C8 C9 C10 -178.42(15)
C8 C9 C10 C11 -0.8(3)
C12 N2 C11 C10 1.8(2)
C12 N2 C11 C14 -177.38(15)
C9 C10 C11 N2 -0.7(2)
C9 C10 C11 C14 178.44(17)
C11 N2 C12 C8 -1.4(2)
C11 N2 C12 C13 179.10(13)
C9 C8 C12 N2 -0.2(2)
C7 C8 C12 N2 179.47(13)
C9 C8 C12 C13 179.32(13)
C7 C8 C12 C13 -1.0(2)
C2 N1 C13 C5 -1.1(2)
C2 N1 C13 C12 178.83(12)
C4 C5 C13 N1 0.3(2)
C6 C5 C13 N1 -179.60(14)
C4 C5 C13 C12 -179.57(13)
C6 C5 C13 C12 0.5(2)
N2 C12 C13 N1 0.1(2)
C8 C12 C13 N1 -179.45(13)
N2 C12 C13 C5 179.99(12)
C8 C12 C13 C5 0.5(2)

loop_
_cod_related_entry_id
_cod_related_entry_database
_cod_related_entry_code
1 ChemSpider 21128146
